data_7247277
loop_
_publ_author_name
'Sun, Zhen-Zhou'
'Hu, Fu-Zhen'
'Gao, Cheng-Jie'
'Mou, Wen-Long'
'Wang, Guo'
'Zhu, Ning'
'Pan, Xun'
'Li, Zhong-Feng'
'Han, Hong-Liang'
'Fu, Hongbing'
'Xin, Xiu-Lan'
'Dai, Lixiong'
'Jin, Qiong-Hua'
'Qiu, Qi-Ming'

_publ_section_title
;
 One-dimensional infinite chain Ag(i) complex with high quantum yield and
 TADF property: prepared by metal ion adjustment
;
_journal_issue 38
_journal_name_full CrystEngComm
_journal_page_first 5405
_journal_page_last 5412
_journal_paper_doi 10.1039/D3CE00764B
_journal_volume 25
_journal_year 2023
_chemical_formula_moiety 'C45 H36 Ag N6 P2, C F3 O3 S'
_chemical_formula_sum 'C46 H36 Ag F3 N6 O3 P2 S'
_chemical_formula_weight 979.68
_space_group_crystal_system monoclinic
_space_group_IT_number 14
_space_group_name_Hall '-P 2ybc'
_space_group_name_H-M_alt 'P 1 21/c 1'
_atom_sites_solution_hydrogens geom
_atom_sites_solution_primary dual
_audit_creation_date 2021-08-30
_audit_creation_method
;
Olex2 1.3
(compiled 2020.11.12 svn.r5f609507 for OlexSys, GUI svn.r6226)
;
_audit_update_record
;
2022-09-09 deposited with the CCDC.	2023-08-21 downloaded from the CCDC.
;
_cell_angle_alpha 90
_cell_angle_beta 116.689(2)
_cell_angle_gamma 90
_cell_formula_units_Z 4
_cell_length_a 13.9056(2)
_cell_length_b 22.9786(2)
_cell_length_c 14.7403(2)
_cell_measurement_reflns_used 16873
_cell_measurement_temperature 172.97(10)
_cell_measurement_theta_max 73.5440
_cell_measurement_theta_min 4.0450
_cell_volume 4208.17(12)
_computing_cell_refinement 'CrysAlisPro 1.171.39.33c (Rigaku OD, 2017)'
_computing_data_collection 'CrysAlisPro 1.171.39.33c (Rigaku OD, 2017)'
_computing_data_reduction 'CrysAlisPro 1.171.39.33c (Rigaku OD, 2017)'
_computing_molecular_graphics 'Olex2 1.3 (Dolomanov et al., 2009)'
_computing_publication_material 'Olex2 1.3 (Dolomanov et al., 2009)'
_computing_structure_refinement 'SHELXL 2018/3 (Sheldrick, 2015)'
_computing_structure_solution 'SHELXT  (Sheldrick, 2015)'
_diffrn_ambient_environment N~2~
_diffrn_ambient_temperature 172.97(10)
_diffrn_detector 'CCD plate'
_diffrn_measured_fraction_theta_full 0.988
_diffrn_measured_fraction_theta_max 0.988
_diffrn_measurement_details
;
List of Runs (angles in degrees, time in seconds):

  # Type    Start    End  Width  t~exp~   \w     \q     \k     \f   Frames
#--------------------------------------------------------------------------
  1  \w    -89.00  17.00   0.50    1.50    --    0.00 -37.00  90.00  212
  2  \w    -27.00  17.00   0.50    1.50    --    0.00 -37.00-180.00   88
  3  \w     32.00  62.00   0.50    1.50    --    0.00  37.00-120.00   60
  4  \w     -2.00  23.00   0.50    1.50    --    0.00  37.00-120.00   50
  5  \w     41.00 125.00   0.50    6.00    --   94.60 -82.00-180.00  168
  6  \w    112.00 182.00   0.50    6.00    --   94.60  82.00-120.00  140
  7  \w      5.00  76.00   0.50    6.00    --   94.60 -77.00 120.00  142
  8  \w     77.00 102.00   0.50    6.00    --   94.60 -61.00-180.00   50
  9  \w     72.00 180.00   0.50    6.00    --   94.60  61.00 -60.00  216
 10  \w     80.00 106.00   0.50    6.00    --   94.60 -82.00  90.00   52
 11  \w      5.00  73.00   0.50    6.00    --   94.60 -61.00-180.00  136
 12  \w     71.00 183.00   0.50    6.00    --   94.60  61.00  30.00  224
 13  \w     96.00 126.00   0.50    6.00    --   94.60 -82.00 -90.00   60
 14  \w     83.00 109.00   0.50    6.00    --   94.60 -82.00  30.00   52
 15  \w     67.00 126.00   0.50    6.00    --   94.60 -82.00  -9.46  118
;
_diffrn_measurement_device 'four-circle diffractometer'
_diffrn_measurement_device_type 'XtaLAB AFC12 (RINC): Kappa dual home/near'
_diffrn_measurement_method '\w scans'
_diffrn_orient_matrix_type 'CrysAlisPro convention (1999,Acta A55,543-557)'
_diffrn_orient_matrix_UB_11 0.0077672000
_diffrn_orient_matrix_UB_12 -0.0668699000
_diffrn_orient_matrix_UB_13 0.0043060000
_diffrn_orient_matrix_UB_21 0.1217330000
_diffrn_orient_matrix_UB_22 0.0042284000
_diffrn_orient_matrix_UB_23 0.0704062000
_diffrn_orient_matrix_UB_31 -0.0223136000
_diffrn_orient_matrix_UB_32 -0.0001404000
_diffrn_orient_matrix_UB_33 0.0934025000
_diffrn_radiation_monochromator mirror
_diffrn_radiation_probe x-ray
_diffrn_radiation_type 'Cu K\a'
_diffrn_radiation_wavelength 1.54184
_diffrn_reflns_av_R_equivalents 0.0895
_diffrn_reflns_av_unetI/netI 0.0562
_diffrn_reflns_Laue_measured_fraction_full 0.988
_diffrn_reflns_Laue_measured_fraction_max 0.988
_diffrn_reflns_limit_h_max 16
_diffrn_reflns_limit_h_min -16
_diffrn_reflns_limit_k_max 27
_diffrn_reflns_limit_k_min -21
_diffrn_reflns_limit_l_max 17
_diffrn_reflns_limit_l_min -14
_diffrn_reflns_number 24089
_diffrn_reflns_point_group_measured_fraction_full 0.988
_diffrn_reflns_point_group_measured_fraction_max 0.988
_diffrn_reflns_theta_full 66.592
_diffrn_reflns_theta_max 66.592
_diffrn_reflns_theta_min 3.847
_diffrn_source 'micro-focus sealed X-ray tube'
_diffrn_source_type 'Rigaku (Cu) X-ray Source'
_exptl_absorpt_coefficient_mu 5.564
_exptl_absorpt_correction_T_max 1.00000
_exptl_absorpt_correction_T_min 0.25243
_exptl_absorpt_correction_type multi-scan
_exptl_absorpt_process_details
;
CrysAlisPro 1.171.39.33c (Rigaku Oxford Diffraction, 2017)
Empirical absorption correction using spherical harmonics,
 implemented in SCALE3 ABSPACK scaling algorithm.
;
_exptl_crystal_colour 'clear yellowish yellow'
_exptl_crystal_colour_lustre clear
_exptl_crystal_colour_modifier yellowish
_exptl_crystal_colour_primary yellow
_exptl_crystal_density_diffrn 1.546
_exptl_crystal_description block
_exptl_crystal_F_000 1992
_exptl_crystal_size_max 0.2
_exptl_crystal_size_mid 0.15
_exptl_crystal_size_min 0.15
_refine_diff_density_max 2.119
_refine_diff_density_min -1.641
_refine_diff_density_rms 0.146
_refine_ls_extinction_method none
_refine_ls_goodness_of_fit_ref 1.075
_refine_ls_hydrogen_treatment constr
_refine_ls_matrix_type full
_refine_ls_number_parameters 549
_refine_ls_number_reflns 7350
_refine_ls_number_restraints 0
_refine_ls_restrained_S_all 1.075
_refine_ls_R_factor_all 0.0737
_refine_ls_R_factor_gt 0.0687
_refine_ls_shift/su_max 0.002
_refine_ls_shift/su_mean 0.000
_refine_ls_structure_factor_coef Fsqd
_refine_ls_weighting_details 'w=1/[\s^2^(Fo^2^)+(0.1162P)^2^+9.6167P] where P=(Fo^2^+2Fc^2^)/3'
_refine_ls_weighting_scheme calc
_refine_ls_wR_factor_gt 0.1864
_refine_ls_wR_factor_ref 0.1911
_reflns_Friedel_coverage 0.000
_reflns_number_gt 6555
_reflns_number_total 7350
_reflns_threshold_expression 'I > 2\s(I)'
_cod_data_source_file d3ce00764b2.cif
_cod_data_source_block zn-265
_cod_depositor_comments 'Adding full bibliography for 7247275--7247277.cif.'
_cod_original_cell_volume 4208.15(13)
_cod_database_code 7247277
_shelx_shelxl_version_number 2018/3
_chemical_oxdiff_formula 'C20 H20 N2 P2 S2 O4 F7 Ag1'
_shelx_space_group_comment
;
The symmetry employed for this shelxl refinement is uniquely defined
by the following loop, which should always be used as a source of
symmetry information in preference to the above space-group names.
They are only intended as comments.
;
_reflns_odcompleteness_completeness 99.47
_reflns_odcompleteness_iscentric 1
_reflns_odcompleteness_theta 66.97
_olex2_refinement_description
;
1. Fixed Uiso
 At 1.2 times of:
  All C(H) groups, All C(H,H) groups
2. Others
 Sof(S1A)=1-FVAR(1)
 Sof(S1)=FVAR(1)
 Sof(C46A)=1-FVAR(2)
 Sof(C46)=FVAR(2)
3.a Secondary CH2 refined with riding coordinates:
 C20(H20A,H20B), C33(H33A,H33B)
3.b Aromatic/amide H refined with riding coordinates:
 C10(H10), C3(H3), C18(H18), C8(H8), C2(H2), C13(H13), C43(H43), C1(H1),
 C45(H45), C39(H39), C35(H35), C28(H28), C41(H41), C32(H32), C9(H9), C26(H26),
 C44(H44), C42(H42), C15(H15), C38(H38), C17(H17), C22(H22), C37(H37), C29(H29),
  C14(H14), C25(H25), C36(H36), C30(H30), C16(H16), C23(H23), C24(H24), C31(H31)
;
_olex2_submission_special_instructions 'No special instructions were received'
_oxdiff_exptl_absorpt_empirical_details
;
Empirical correction (ABSPACK) includes:
- Absorption correction using spherical harmonics
- Frame scaling
;
_oxdiff_exptl_absorpt_empirical_full_max 5.474
_oxdiff_exptl_absorpt_empirical_full_min 0.171

loop_
_space_group_symop_operation_xyz
'x, y, z'
'-x, y+1/2, -z+1/2'
'-x, -y, -z'
'x, -y-1/2, z-1/2'

loop_
_atom_site_label
_atom_site_type_symbol
_atom_site_fract_x
_atom_site_fract_y
_atom_site_fract_z
_atom_site_U_iso_or_equiv
_atom_site_adp_type
_atom_site_occupancy
_atom_site_site_symmetry_order
_atom_site_calc_flag
_atom_site_refinement_flags_posn
_atom_site_refinement_flags_adp
_atom_site_refinement_flags_occupancy
_atom_site_disorder_assembly
_atom_site_disorder_group
Ag1 Ag 0.64687(3) 0.77559(2) 0.26455(3) 0.03005(17) Uani 1 1 d . . . . .
P1 P 0.61939(10) 0.81181(5) 0.40710(10) 0.0283(3) Uani 1 1 d . . . . .
P2 P 0.58581(10) 0.65840(5) 0.61771(10) 0.0292(3) Uani 1 1 d . . . . .
N6 N 0.6904(3) 0.70802(18) 0.5146(3) 0.0317(9) Uani 1 1 d . . . . .
N2 N 0.7986(3) 0.72608(17) 0.2734(4) 0.0300(9) Uani 1 1 d . . . . .
N1 N 0.6119(3) 0.67341(18) 0.2487(3) 0.0293(9) Uani 1 1 d . . . . .
N3 N 0.7649(4) 0.4849(2) 0.2485(4) 0.0442(11) Uani 1 1 d . . . . .
F3 F 1.2512(4) 0.8715(3) 0.6211(4) 0.0922(16) Uani 1 1 d . . . . .
N5 N 0.7699(4) 0.6209(2) 0.5083(4) 0.0416(11) Uani 1 1 d . . . . .
N4 N 0.9549(4) 0.5396(2) 0.2687(4) 0.0434(11) Uani 1 1 d . . . . .
F1 F 1.1383(5) 0.8352(3) 0.6706(4) 0.1034(19) Uani 1 1 d . . . . .
C20 C 0.5942(4) 0.6765(2) 0.4982(4) 0.0298(10) Uani 1 1 d . . . . .
H20A H 0.591504 0.640677 0.462257 0.036 Uiso 1 1 calc R U . . .
H20B H 0.531894 0.699609 0.455167 0.036 Uiso 1 1 calc R U . . .
C19 C 0.7788(4) 0.6792(2) 0.5165(4) 0.0320(11) Uani 1 1 d . . . . .
C6 C 0.7929(4) 0.6673(2) 0.2655(4) 0.0283(10) Uani 1 1 d . . . . .
C5 C 0.6938(4) 0.6393(2) 0.2549(4) 0.0288(10) Uani 1 1 d . . . . .
C27 C 0.6582(4) 0.5899(2) 0.6569(4) 0.0315(11) Uani 1 1 d . . . . .
C21 C 0.4446(4) 0.6389(2) 0.5704(4) 0.0354(12) Uani 1 1 d . . . . .
C40 C 0.6615(4) 0.8862(2) 0.4508(4) 0.0324(11) Uani 1 1 d . . . . .
C34 C 0.4788(4) 0.8098(2) 0.3820(4) 0.0349(11) Uani 1 1 d . . . . .
C7 C 0.8782(4) 0.6335(2) 0.2672(4) 0.0340(11) Uani 1 1 d . . . . .
C11 C 0.7756(4) 0.5432(2) 0.2539(4) 0.0345(11) Uani 1 1 d . . . . .
C46 C 1.1607(4) 0.8324(2) 0.5886(4) 0.0232(17) Uiso 0.808(16) 1 d . . P A 1
C33 C 0.6887(4) 0.7702(2) 0.5279(4) 0.0317(11) Uani 1 1 d . . . . .
H33A H 0.762231 0.784033 0.563894 0.038 Uiso 1 1 calc R U . . .
H33B H 0.653122 0.778291 0.570051 0.038 Uiso 1 1 calc R U . . .
C10 C 0.8861(4) 0.7523(2) 0.2773(4) 0.0360(11) Uani 1 1 d . . . . .
H10 H 0.890642 0.792598 0.282540 0.043 Uiso 1 1 calc R U . . .
C3 C 0.5899(5) 0.5526(2) 0.2396(5) 0.0416(13) Uani 1 1 d . . . . .
H3 H 0.581914 0.512314 0.236158 0.050 Uiso 1 1 calc R U . . .
C4 C 0.6865(4) 0.5784(2) 0.2497(4) 0.0320(11) Uani 1 1 d . . . . .
C18 C 0.8703(5) 0.7084(3) 0.5242(5) 0.0436(13) Uani 1 1 d . . . . .
H18 H 0.874819 0.748778 0.527001 0.052 Uiso 1 1 calc R U . . .
C12 C 0.8694(4) 0.5710(2) 0.2625(4) 0.0353(11) Uani 1 1 d . . . . .
C8 C 0.9670(4) 0.6620(3) 0.2691(5) 0.0428(13) Uani 1 1 d . . . . .
H8 H 1.023145 0.640925 0.267345 0.051 Uiso 1 1 calc R U . . .
C2 C 0.5076(4) 0.5881(3) 0.2349(5) 0.0422(13) Uani 1 1 d . . . . .
H2 H 0.443644 0.572102 0.229010 0.051 Uiso 1 1 calc R U . . .
C13 C 0.8492(5) 0.4551(3) 0.2534(5) 0.0495(15) Uani 1 1 d . . . . .
H13 H 0.845588 0.414651 0.250356 0.059 Uiso 1 1 calc R U . . .
C43 C 0.7363(6) 0.9999(3) 0.5074(5) 0.0508(15) Uani 1 1 d . . . . .
H43 H 0.760765 1.037745 0.526010 0.061 Uiso 1 1 calc R U . . .
C1 C 0.5216(4) 0.6480(2) 0.2389(4) 0.0371(12) Uani 1 1 d . . . . .
H1 H 0.465319 0.671537 0.234668 0.045 Uiso 1 1 calc R U . . .
C45 C 0.7709(5) 0.8993(3) 0.4892(5) 0.0405(13) Uani 1 1 d . . . . .
H45 H 0.819397 0.869781 0.496209 0.049 Uiso 1 1 calc R U . . .
C39 C 0.4483(5) 0.8242(3) 0.4585(6) 0.0485(15) Uani 1 1 d . . . . .
H39 H 0.500386 0.833993 0.523224 0.058 Uiso 1 1 calc R U . . .
C35 C 0.4006(5) 0.7953(3) 0.2872(5) 0.0462(14) Uani 1 1 d . . . . .
H35 H 0.420388 0.785754 0.236553 0.055 Uiso 1 1 calc R U . . .
C28 C 0.6249(5) 0.5402(2) 0.5949(5) 0.0445(13) Uani 1 1 d . . . . .
H28 H 0.563055 0.541780 0.533228 0.053 Uiso 1 1 calc R U . . .
C41 C 0.5900(5) 0.9312(2) 0.4408(5) 0.0418(13) Uani 1 1 d . . . . .
H41 H 0.516749 0.923509 0.414628 0.050 Uiso 1 1 calc R U . . .
C32 C 0.7499(5) 0.5866(3) 0.7473(4) 0.0406(13) Uani 1 1 d . . . . .
H32 H 0.772963 0.619024 0.789311 0.049 Uiso 1 1 calc R U . . .
C9 C 0.9711(5) 0.7215(3) 0.2737(6) 0.0471(15) Uani 1 1 d . . . . .
H9 H 1.029783 0.741303 0.274461 0.056 Uiso 1 1 calc R U . . .
C26 C 0.3652(5) 0.6709(3) 0.4956(7) 0.0588(19) Uani 1 1 d . . . . .
H26 H 0.384579 0.701231 0.465318 0.071 Uiso 1 1 calc R U . . .
C44 C 0.8085(5) 0.9559(3) 0.5172(5) 0.0481(15) Uani 1 1 d . . . . .
H44 H 0.881457 0.964085 0.542205 0.058 Uiso 1 1 calc R U . . .
C42 C 0.6279(6) 0.9875(3) 0.4699(5) 0.0511(15) Uani 1 1 d . . . . .
H42 H 0.579923 1.017141 0.464097 0.061 Uiso 1 1 calc R U . . .
C15 C 0.8536(6) 0.5902(3) 0.5123(5) 0.0532(16) Uani 1 1 d . . . . .
H15 H 0.847434 0.549836 0.507621 0.064 Uiso 1 1 calc R U . . .
C38 C 0.3407(6) 0.8239(3) 0.4369(8) 0.066(2) Uani 1 1 d . . . . .
H38 H 0.320581 0.834157 0.487012 0.079 Uiso 1 1 calc R U . . .
C17 C 0.9558(5) 0.6736(4) 0.5275(5) 0.0572(18) Uani 1 1 d . . . . .
H17 H 1.018379 0.691224 0.533022 0.069 Uiso 1 1 calc R U . . .
C22 C 0.4129(5) 0.5957(3) 0.6160(5) 0.0558(17) Uani 1 1 d . . . . .
H22 H 0.464634 0.573729 0.668037 0.067 Uiso 1 1 calc R U . . .
C37 C 0.2644(6) 0.8086(3) 0.3434(9) 0.073(3) Uani 1 1 d . . . . .
H37 H 0.192592 0.807465 0.330797 0.088 Uiso 1 1 calc R U . . .
C29 C 0.6823(6) 0.4893(3) 0.6240(6) 0.0580(17) Uani 1 1 d . . . . .
H29 H 0.659289 0.456577 0.582582 0.070 Uiso 1 1 calc R U . . .
C14 C 0.9429(5) 0.4826(3) 0.2629(5) 0.0509(15) Uani 1 1 d . . . . .
H14 H 0.999189 0.459700 0.265323 0.061 Uiso 1 1 calc R U . . .
C25 C 0.2563(6) 0.6595(3) 0.4638(8) 0.078(3) Uani 1 1 d . . . . .
H25 H 0.203974 0.681450 0.412324 0.094 Uiso 1 1 calc R U . . .
C36 C 0.2918(5) 0.7945(3) 0.2652(7) 0.066(2) Uani 1 1 d . . . . .
H36 H 0.239065 0.784877 0.200657 0.079 Uiso 1 1 calc R U . . .
C30 C 0.7750(6) 0.4871(3) 0.7156(6) 0.064(2) Uani 1 1 d . . . . .
H30 H 0.814447 0.452736 0.735765 0.077 Uiso 1 1 calc R U . . .
C16 C 0.9470(6) 0.6148(3) 0.5228(6) 0.0615(19) Uani 1 1 d . . . . .
H16 H 1.003647 0.591707 0.526641 0.074 Uiso 1 1 calc R U . . .
C23 C 0.3047(6) 0.5848(4) 0.5851(7) 0.074(2) Uani 1 1 d . . . . .
H23 H 0.284669 0.555694 0.617036 0.089 Uiso 1 1 calc R U . . .
C24 C 0.2276(6) 0.6158(3) 0.5089(7) 0.066(2) Uani 1 1 d . . . . .
H24 H 0.155288 0.607268 0.487539 0.079 Uiso 1 1 calc R U . . .
C31 C 0.8087(6) 0.5354(3) 0.7766(6) 0.0570(17) Uani 1 1 d . . . . .
H31 H 0.871051 0.533791 0.837846 0.068 Uiso 1 1 calc R U . . .
O3 O 1.0845(4) 0.8713(3) 0.4066(4) 0.0752(16) Uani 1 1 d . . . . .
O2 O 0.9648(4) 0.8328(3) 0.4670(5) 0.0838(19) Uani 1 1 d . . . . .
F2 F 1.1557(6) 0.7793(3) 0.5317(6) 0.112(2) Uiso 1 1 d . . . . .
S1 S 1.0519(3) 0.87178(15) 0.4844(3) 0.0604(12) Uiso 0.541(6) 1 d . . P A 1
O1 O 1.0682(6) 0.9275(3) 0.5478(6) 0.109(2) Uiso 1 1 d . . . . .
S1A S 1.0734(3) 0.82945(15) 0.4802(3) 0.0479(12) Uiso 0.459(6) 1 d . . P A 2
C46A C 1.1428(14) 0.8698(7) 0.5947(13) 0.006(6) Uiso 0.192(16) 1 d . . P A 2

loop_
_atom_site_aniso_label
_atom_site_aniso_U_11
_atom_site_aniso_U_22
_atom_site_aniso_U_33
_atom_site_aniso_U_23
_atom_site_aniso_U_13
_atom_site_aniso_U_12
Ag1 0.0303(2) 0.0334(2) 0.0348(3) 0.00187(13) 0.0220(2) 0.00257(12)
P1 0.0298(6) 0.0333(6) 0.0310(7) 0.0020(5) 0.0217(6) 0.0019(5)
P2 0.0278(6) 0.0326(6) 0.0342(7) -0.0024(5) 0.0202(6) -0.0036(5)
N6 0.032(2) 0.034(2) 0.036(2) 0.0047(18) 0.022(2) 0.0004(18)
N2 0.023(2) 0.036(2) 0.034(2) 0.0015(16) 0.016(2) -0.0006(15)
N1 0.029(2) 0.034(2) 0.034(2) -0.0029(17) 0.0224(19) -0.0026(17)
N3 0.054(3) 0.036(2) 0.052(3) 0.005(2) 0.033(3) 0.006(2)
F3 0.050(2) 0.131(4) 0.092(4) -0.021(3) 0.028(3) -0.027(3)
N5 0.050(3) 0.043(2) 0.045(3) 0.008(2) 0.033(2) 0.010(2)
N4 0.036(2) 0.049(3) 0.049(3) 0.004(2) 0.023(2) 0.013(2)
F1 0.104(4) 0.161(5) 0.066(3) 0.025(3) 0.057(3) 0.024(4)
C20 0.028(2) 0.035(2) 0.033(3) 0.000(2) 0.020(2) -0.0007(19)
C19 0.033(3) 0.044(3) 0.029(3) 0.007(2) 0.022(2) 0.001(2)
C6 0.024(2) 0.035(2) 0.029(3) 0.0030(19) 0.014(2) 0.0004(19)
C5 0.027(2) 0.035(2) 0.029(3) 0.0030(19) 0.017(2) -0.0002(19)
C27 0.030(2) 0.038(3) 0.035(3) 0.000(2) 0.021(2) 0.000(2)
C21 0.033(3) 0.040(3) 0.044(3) -0.012(2) 0.026(3) -0.005(2)
C40 0.039(3) 0.036(3) 0.031(3) 0.001(2) 0.023(2) -0.002(2)
C34 0.035(3) 0.033(2) 0.047(3) 0.007(2) 0.028(3) 0.003(2)
C7 0.032(3) 0.041(3) 0.036(3) 0.005(2) 0.021(2) 0.003(2)
C11 0.037(3) 0.036(3) 0.037(3) 0.002(2) 0.023(2) 0.003(2)
C33 0.034(3) 0.034(3) 0.035(3) 0.002(2) 0.022(2) 0.003(2)
C10 0.029(3) 0.040(3) 0.042(3) 0.002(2) 0.019(2) -0.003(2)
C3 0.042(3) 0.035(3) 0.057(4) -0.001(2) 0.030(3) -0.009(2)
C4 0.032(3) 0.033(2) 0.037(3) 0.000(2) 0.020(2) -0.003(2)
C18 0.039(3) 0.059(3) 0.038(3) 0.004(3) 0.021(3) -0.010(3)
C12 0.033(3) 0.042(3) 0.036(3) 0.009(2) 0.020(2) 0.009(2)
C8 0.026(3) 0.052(3) 0.056(4) 0.003(3) 0.023(3) 0.004(2)
C2 0.034(3) 0.046(3) 0.056(4) -0.005(3) 0.029(3) -0.011(2)
C13 0.065(4) 0.035(3) 0.062(4) 0.008(3) 0.041(4) 0.012(3)
C43 0.073(4) 0.037(3) 0.047(4) 0.000(3) 0.031(3) -0.013(3)
C1 0.031(3) 0.044(3) 0.047(3) -0.001(2) 0.028(3) -0.001(2)
C45 0.039(3) 0.047(3) 0.044(3) -0.004(2) 0.026(3) -0.004(2)
C39 0.055(4) 0.046(3) 0.072(4) 0.010(3) 0.052(4) 0.008(3)
C35 0.037(3) 0.044(3) 0.062(4) 0.012(3) 0.026(3) 0.004(3)
C28 0.044(3) 0.040(3) 0.050(4) -0.008(3) 0.022(3) -0.005(2)
C41 0.043(3) 0.037(3) 0.053(4) 0.002(2) 0.028(3) 0.005(2)
C32 0.039(3) 0.049(3) 0.040(3) -0.005(2) 0.024(3) 0.006(2)
C9 0.028(3) 0.052(3) 0.067(5) 0.006(3) 0.027(3) -0.003(2)
C26 0.028(3) 0.039(3) 0.108(6) 0.013(3) 0.030(4) 0.001(2)
C44 0.055(4) 0.055(3) 0.045(4) -0.003(3) 0.031(3) -0.018(3)
C42 0.064(4) 0.038(3) 0.055(4) 0.006(3) 0.030(3) 0.009(3)
C15 0.065(4) 0.054(4) 0.058(4) 0.013(3) 0.042(4) 0.019(3)
C38 0.053(4) 0.059(4) 0.116(7) 0.020(4) 0.065(5) 0.012(3)
C17 0.032(3) 0.099(6) 0.049(4) 0.009(4) 0.026(3) -0.005(3)
C22 0.047(4) 0.081(5) 0.048(4) 0.004(3) 0.029(3) -0.017(3)
C37 0.045(4) 0.050(4) 0.149(9) 0.031(4) 0.066(6) 0.010(3)
C29 0.060(4) 0.038(3) 0.080(5) -0.011(3) 0.035(4) -0.001(3)
C14 0.054(4) 0.046(3) 0.062(4) 0.011(3) 0.034(3) 0.021(3)
C25 0.033(3) 0.057(4) 0.140(8) 0.015(5) 0.035(5) 0.006(3)
C36 0.033(3) 0.058(4) 0.092(6) 0.019(4) 0.015(4) -0.002(3)
C30 0.062(4) 0.051(4) 0.083(6) 0.005(4) 0.035(4) 0.026(3)
C16 0.059(4) 0.076(5) 0.064(5) 0.020(4) 0.040(4) 0.028(4)
C23 0.055(4) 0.102(6) 0.084(6) 0.007(5) 0.049(5) -0.026(4)
C24 0.039(4) 0.069(4) 0.106(7) -0.009(4) 0.047(4) -0.010(3)
C31 0.050(4) 0.062(4) 0.054(4) 0.000(3) 0.019(3) 0.019(3)
O3 0.059(3) 0.116(4) 0.063(3) 0.028(3) 0.038(3) 0.011(3)
O2 0.036(3) 0.137(5) 0.087(4) -0.044(4) 0.036(3) -0.019(3)

loop_
_atom_type_symbol
_atom_type_description
_atom_type_scat_dispersion_real
_atom_type_scat_dispersion_imag
_atom_type_scat_source
C C 0.0181 0.0091 'International Tables Vol C Tables 4.2.6.8 and 6.1.1.4'
H H 0.0000 0.0000 'International Tables Vol C Tables 4.2.6.8 and 6.1.1.4'
Ag Ag 0.1306 4.2820 'International Tables Vol C Tables 4.2.6.8 and 6.1.1.4'
F F 0.0727 0.0534 'International Tables Vol C Tables 4.2.6.8 and 6.1.1.4'
N N 0.0311 0.0180 'International Tables Vol C Tables 4.2.6.8 and 6.1.1.4'
O O 0.0492 0.0322 'International Tables Vol C Tables 4.2.6.8 and 6.1.1.4'
P P 0.2955 0.4335 'International Tables Vol C Tables 4.2.6.8 and 6.1.1.4'
S S 0.3331 0.5567 'International Tables Vol C Tables 4.2.6.8 and 6.1.1.4'

loop_
_geom_angle_atom_site_label_1
_geom_angle_atom_site_label_2
_geom_angle_atom_site_label_3
_geom_angle
_geom_angle_site_symmetry_1
_geom_angle_site_symmetry_3
_geom_angle_publ_flag
P1 Ag1 P2 114.89(4) . 4_575 ?
N2 Ag1 P1 126.90(12) . . ?
N2 Ag1 P2 107.10(11) . 4_575 ?
N2 Ag1 N1 70.58(14) . . ?
N1 Ag1 P1 108.39(10) . . ?
N1 Ag1 P2 123.04(11) . 4_575 ?
C40 P1 Ag1 118.17(15) . . ?
C40 P1 C33 101.3(2) . . ?
C34 P1 Ag1 112.65(19) . . ?
C34 P1 C40 103.9(2) . . ?
C34 P1 C33 103.2(2) . . ?
C33 P1 Ag1 115.69(16) . . ?
C20 P2 Ag1 123.41(16) . 4_576 ?
C27 P2 Ag1 109.35(18) . 4_576 ?
C27 P2 C20 103.5(2) . . ?
C27 P2 C21 104.9(2) . . ?
C21 P2 Ag1 112.06(16) . 4_576 ?
C21 P2 C20 102.0(2) . . ?
C20 N6 C33 116.7(4) . . ?
C19 N6 C20 120.7(4) . . ?
C19 N6 C33 122.6(4) . . ?
C6 N2 Ag1 117.5(3) . . ?
C10 N2 Ag1 124.2(3) . . ?
C10 N2 C6 118.1(4) . . ?
C5 N1 Ag1 115.8(3) . . ?
C1 N1 Ag1 125.6(3) . . ?
C1 N1 C5 118.6(4) . . ?
C13 N3 C11 116.0(5) . . ?
C15 N5 C19 118.6(5) . . ?
C14 N4 C12 116.2(5) . . ?
P2 C20 H20A 108.8 . . ?
P2 C20 H20B 108.8 . . ?
N6 C20 P2 113.6(4) . . ?
N6 C20 H20A 108.8 . . ?
N6 C20 H20B 108.8 . . ?
H20A C20 H20B 107.7 . . ?
N6 C19 C18 122.6(5) . . ?
N5 C19 N6 115.5(4) . . ?
N5 C19 C18 121.9(5) . . ?
N2 C6 C5 117.6(4) . . ?
N2 C6 C7 122.1(4) . . ?
C7 C6 C5 120.3(4) . . ?
N1 C5 C6 118.5(4) . . ?
N1 C5 C4 122.4(4) . . ?
C4 C5 C6 119.1(4) . . ?
C28 C27 P2 121.6(4) . . ?
C32 C27 P2 119.8(4) . . ?
C32 C27 C28 118.5(5) . . ?
C26 C21 P2 121.0(4) . . ?
C26 C21 C22 117.4(5) . . ?
C22 C21 P2 121.2(5) . . ?
C45 C40 P1 117.6(4) . . ?
C41 C40 P1 123.7(4) . . ?
C41 C40 C45 118.6(5) . . ?
C39 C34 P1 120.9(5) . . ?
C35 C34 P1 120.1(4) . . ?
C35 C34 C39 119.1(5) . . ?
C6 C7 C12 119.8(4) . . ?
C8 C7 C6 118.3(5) . . ?
C8 C7 C12 121.8(5) . . ?
N3 C11 C4 118.7(5) . . ?
N3 C11 C12 122.0(5) . . ?
C12 C11 C4 119.3(5) . . ?
F3 C46 F2 121.3(5) . . ?
F3 C46 S1 103.8(4) . . ?
F1 C46 F3 100.8(5) . . ?
F1 C46 F2 124.7(6) . . ?
F1 C46 S1 106.5(4) . . ?
F2 C46 S1 97.0(4) . . ?
P1 C33 H33A 108.7 . . ?
P1 C33 H33B 108.7 . . ?
N6 C33 P1 114.2(4) . . ?
N6 C33 H33A 108.7 . . ?
N6 C33 H33B 108.7 . . ?
H33A C33 H33B 107.6 . . ?
N2 C10 H10 118.6 . . ?
N2 C10 C9 122.7(5) . . ?
C9 C10 H10 118.6 . . ?
C4 C3 H3 120.6 . . ?
C2 C3 H3 120.6 . . ?
C2 C3 C4 118.9(5) . . ?
C5 C4 C11 120.7(4) . . ?
C5 C4 C3 117.9(5) . . ?
C3 C4 C11 121.4(5) . . ?
C19 C18 H18 121.6 . . ?
C19 C18 C17 116.9(6) . . ?
C17 C18 H18 121.6 . . ?
N4 C12 C7 118.2(5) . . ?
N4 C12 C11 121.0(5) . . ?
C11 C12 C7 120.7(5) . . ?
C7 C8 H8 120.3 . . ?
C9 C8 C7 119.4(5) . . ?
C9 C8 H8 120.3 . . ?
C3 C2 H2 120.4 . . ?
C3 C2 C1 119.1(5) . . ?
C1 C2 H2 120.4 . . ?
N3 C13 H13 119.0 . . ?
N3 C13 C14 122.0(6) . . ?
C14 C13 H13 119.0 . . ?
C44 C43 H43 120.0 . . ?
C42 C43 H43 120.0 . . ?
C42 C43 C44 120.1(5) . . ?
N1 C1 C2 123.1(5) . . ?
N1 C1 H1 118.4 . . ?
C2 C1 H1 118.4 . . ?
C40 C45 H45 119.4 . . ?
C44 C45 C40 121.1(6) . . ?
C44 C45 H45 119.4 . . ?
C34 C39 H39 120.1 . . ?
C38 C39 C34 119.9(7) . . ?
C38 C39 H39 120.1 . . ?
C34 C35 H35 119.3 . . ?
C34 C35 C36 121.3(7) . . ?
C36 C35 H35 119.3 . . ?
C27 C28 H28 119.5 . . ?
C29 C28 C27 120.9(6) . . ?
C29 C28 H28 119.5 . . ?
C40 C41 H41 119.9 . . ?
C42 C41 C40 120.2(6) . . ?
C42 C41 H41 119.9 . . ?
C27 C32 H32 119.6 . . ?
C27 C32 C31 120.7(6) . . ?
C31 C32 H32 119.6 . . ?
C10 C9 H9 120.4 . . ?
C8 C9 C10 119.3(5) . . ?
C8 C9 H9 120.4 . . ?
C21 C26 H26 119.0 . . ?
C21 C26 C25 121.9(6) . . ?
C25 C26 H26 119.0 . . ?
C43 C44 C45 119.4(6) . . ?
C43 C44 H44 120.3 . . ?
C45 C44 H44 120.3 . . ?
C43 C42 C41 120.6(6) . . ?
C43 C42 H42 119.7 . . ?
C41 C42 H42 119.7 . . ?
N5 C15 H15 118.3 . . ?
N5 C15 C16 123.5(6) . . ?
C16 C15 H15 118.3 . . ?
C39 C38 H38 119.7 . . ?
C37 C38 C39 120.5(7) . . ?
C37 C38 H38 119.7 . . ?
C18 C17 H17 119.8 . . ?
C16 C17 C18 120.4(6) . . ?
C16 C17 H17 119.8 . . ?
C21 C22 H22 119.7 . . ?
C21 C22 C23 120.5(7) . . ?
C23 C22 H22 119.7 . . ?
C38 C37 H37 119.4 . . ?
C38 C37 C36 121.1(6) . . ?
C36 C37 H37 119.4 . . ?
C28 C29 H29 120.3 . . ?
C28 C29 C30 119.5(6) . . ?
C30 C29 H29 120.3 . . ?
N4 C14 C13 122.8(5) . . ?
N4 C14 H14 118.6 . . ?
C13 C14 H14 118.6 . . ?
C26 C25 H25 120.4 . . ?
C24 C25 C26 119.2(8) . . ?
C24 C25 H25 120.4 . . ?
C35 C36 C37 118.1(8) . . ?
C35 C36 H36 121.0 . . ?
C37 C36 H36 121.0 . . ?
C29 C30 H30 119.9 . . ?
C31 C30 C29 120.1(6) . . ?
C31 C30 H30 119.9 . . ?
C15 C16 H16 120.7 . . ?
C17 C16 C15 118.7(6) . . ?
C17 C16 H16 120.7 . . ?
C22 C23 H23 119.5 . . ?
C24 C23 C22 121.0(7) . . ?
C24 C23 H23 119.5 . . ?
C25 C24 H24 120.1 . . ?
C23 C24 C25 119.8(6) . . ?
C23 C24 H24 120.1 . . ?
C32 C31 H31 119.9 . . ?
C30 C31 C32 120.2(7) . . ?
C30 C31 H31 119.9 . . ?
O3 S1 C46 103.4(3) . . ?
O3 S1 O2 113.9(4) . . ?
O3 S1 O1 119.1(5) . . ?
O2 S1 C46 98.9(4) . . ?
O2 S1 O1 120.6(4) . . ?
O1 S1 C46 93.5(4) . . ?
O3 S1A F2 122.1(4) . . ?
O3 S1A C46A 99.4(6) . . ?
O2 S1A O3 108.0(4) . . ?
O2 S1A F2 127.1(5) . . ?
O2 S1A C46A 100.9(6) . . ?
F2 S1A C46A 87.5(6) . . ?
F3 C46A F1 103.1(12) . . ?
F3 C46A O1 120.1(12) . . ?
F3 C46A S1A 110.0(11) . . ?
F1 C46A O1 123.6(12) . . ?
F1 C46A S1A 105.2(10) . . ?
O1 C46A S1A 92.9(9) . . ?

loop_
_geom_bond_atom_site_label_1
_geom_bond_atom_site_label_2
_geom_bond_distance
_geom_bond_site_symmetry_2
_geom_bond_publ_flag
Ag1 P1 2.4444(12) . ?
Ag1 P2 2.4609(13) 4_575 ?
Ag1 N2 2.349(4) . ?
Ag1 N1 2.388(4) . ?
P1 C40 1.829(5) . ?
P1 C34 1.819(5) . ?
P1 C33 1.863(5) . ?
P2 C20 1.864(5) . ?
P2 C27 1.818(5) . ?
P2 C21 1.820(5) . ?
N6 C20 1.443(6) . ?
N6 C19 1.385(6) . ?
N6 C33 1.444(6) . ?
N2 C6 1.355(6) . ?
N2 C10 1.335(7) . ?
N1 C5 1.351(6) . ?
N1 C1 1.333(6) . ?
N3 C11 1.346(7) . ?
N3 C13 1.332(8) . ?
F3 C46 1.442(7) . ?
F3 C46A 1.377(17) . ?
N5 C19 1.345(7) . ?
N5 C15 1.339(7) . ?
N4 C12 1.358(7) . ?
N4 C14 1.319(8) . ?
F1 C46 1.378(7) . ?
F1 C46A 1.396(18) . ?
C20 H20A 0.9700 . ?
C20 H20B 0.9700 . ?
C19 C18 1.398(7) . ?
C6 C5 1.463(6) . ?
C6 C7 1.409(7) . ?
C5 C4 1.404(7) . ?
C27 C28 1.405(8) . ?
C27 C32 1.371(8) . ?
C21 C26 1.373(9) . ?
C21 C22 1.376(8) . ?
C40 C45 1.396(8) . ?
C40 C41 1.396(7) . ?
C34 C39 1.411(8) . ?
C34 C35 1.372(9) . ?
C7 C12 1.441(8) . ?
C7 C8 1.387(7) . ?
C11 C4 1.457(7) . ?
C11 C12 1.406(7) . ?
C46 F2 1.465(8) . ?
C46 S1 1.839(7) . ?
C33 H33A 0.9700 . ?
C33 H33B 0.9700 . ?
C10 H10 0.9300 . ?
C10 C9 1.398(8) . ?
C3 H3 0.9300 . ?
C3 C4 1.413(7) . ?
C3 C2 1.383(8) . ?
C18 H18 0.9300 . ?
C18 C17 1.414(9) . ?
C8 H8 0.9300 . ?
C8 C9 1.369(8) . ?
C2 H2 0.9300 . ?
C2 C1 1.387(8) . ?
C13 H13 0.9300 . ?
C13 C14 1.397(9) . ?
C43 H43 0.9300 . ?
C43 C44 1.386(9) . ?
C43 C42 1.381(10) . ?
C1 H1 0.9300 . ?
C45 H45 0.9300 . ?
C45 C44 1.392(8) . ?
C39 H39 0.9300 . ?
C39 C38 1.383(9) . ?
C35 H35 0.9300 . ?
C35 C36 1.398(9) . ?
C28 H28 0.9300 . ?
C28 C29 1.370(9) . ?
C41 H41 0.9300 . ?
C41 C42 1.390(8) . ?
C32 H32 0.9300 . ?
C32 C31 1.385(9) . ?
C9 H9 0.9300 . ?
C26 H26 0.9300 . ?
C26 C25 1.394(9) . ?
C44 H44 0.9300 . ?
C42 H42 0.9300 . ?
C15 H15 0.9300 . ?
C15 C16 1.360(10) . ?
C38 H38 0.9300 . ?
C38 C37 1.354(13) . ?
C17 H17 0.9300 . ?
C17 C16 1.357(11) . ?
C22 H22 0.9300 . ?
C22 C23 1.385(9) . ?
C37 H37 0.9300 . ?
C37 C36 1.406(13) . ?
C29 H29 0.9300 . ?
C29 C30 1.388(11) . ?
C14 H14 0.9300 . ?
C25 H25 0.9300 . ?
C25 C24 1.358(11) . ?
C36 H36 0.9300 . ?
C30 H30 0.9300 . ?
C30 C31 1.372(10) . ?
C16 H16 0.9300 . ?
C23 H23 0.9300 . ?
C23 C24 1.356(12) . ?
C24 H24 0.9300 . ?
C31 H31 0.9300 . ?
O3 S1 1.410(6) . ?
O3 S1A 1.509(6) . ?
O2 S1 1.434(6) . ?
O2 S1A 1.435(5) . ?
F2 S1A 1.560(7) . ?
S1 O1 1.541(9) . ?
O1 C46A 1.634(19) . ?
S1A C46A 1.782(18) . ?

loop_
_geom_torsion_atom_site_label_1
_geom_torsion_atom_site_label_2
_geom_torsion_atom_site_label_3
_geom_torsion_atom_site_label_4
_geom_torsion
_geom_torsion_site_symmetry_1
_geom_torsion_site_symmetry_2
_geom_torsion_site_symmetry_3
_geom_torsion_site_symmetry_4
_geom_torsion_publ_flag
Ag1 P1 C40 C45 -62.7(5) . . . . ?
Ag1 P1 C40 C41 112.3(4) . . . . ?
Ag1 P1 C34 C39 174.5(4) . . . . ?
Ag1 P1 C34 C35 -6.9(5) . . . . ?
Ag1 P1 C33 N6 -37.7(4) . . . . ?
Ag1 P2 C20 N6 37.7(4) 4_576 . . . ?
Ag1 P2 C27 C28 166.8(4) 4_576 . . . ?
Ag1 P2 C27 C32 -15.7(4) 4_576 . . . ?
Ag1 P2 C21 C26 91.2(5) 4_576 . . . ?
Ag1 P2 C21 C22 -81.3(5) 4_576 . . . ?
Ag1 N2 C6 C5 -1.6(6) . . . . ?
Ag1 N2 C6 C7 178.3(4) . . . . ?
Ag1 N2 C10 C9 -174.3(5) . . . . ?
Ag1 N1 C5 C6 -2.9(6) . . . . ?
Ag1 N1 C5 C4 178.2(4) . . . . ?
Ag1 N1 C1 C2 -176.8(4) . . . . ?
P1 C40 C45 C44 175.3(4) . . . . ?
P1 C40 C41 C42 -175.7(5) . . . . ?
P1 C34 C39 C38 178.3(5) . . . . ?
P1 C34 C35 C36 -178.7(5) . . . . ?
P2 C27 C28 C29 177.9(5) . . . . ?
P2 C27 C32 C31 -177.4(5) . . . . ?
P2 C21 C26 C25 -175.0(6) . . . . ?
P2 C21 C22 C23 174.2(6) . . . . ?
N6 C19 C18 C17 178.7(5) . . . . ?
N2 C6 C5 N1 3.1(7) . . . . ?
N2 C6 C5 C4 -178.0(5) . . . . ?
N2 C6 C7 C12 177.6(5) . . . . ?
N2 C6 C7 C8 -5.1(8) . . . . ?
N2 C10 C9 C8 -2.0(10) . . . . ?
N1 C5 C4 C11 178.3(5) . . . . ?
N1 C5 C4 C3 -1.2(8) . . . . ?
N3 C11 C4 C5 -179.8(5) . . . . ?
N3 C11 C4 C3 -0.3(8) . . . . ?
N3 C11 C12 N4 -2.0(9) . . . . ?
N3 C11 C12 C7 179.4(5) . . . . ?
N3 C13 C14 N4 0.7(11) . . . . ?
F3 C46 S1 O3 69.5(5) . . . . ?
F3 C46 S1 O2 -173.3(4) . . . . ?
F3 C46 S1 O1 -51.5(5) . . . . ?
N5 C19 C18 C17 -2.8(8) . . . . ?
N5 C15 C16 C17 -1.3(11) . . . . ?
F1 C46 S1 O3 175.4(5) . . . . ?
F1 C46 S1 O2 -67.4(5) . . . . ?
F1 C46 S1 O1 54.4(5) . . . . ?
C20 P2 C27 C28 -60.1(5) . . . . ?
C20 P2 C27 C32 117.5(4) . . . . ?
C20 P2 C21 C26 -42.7(6) . . . . ?
C20 P2 C21 C22 144.8(5) . . . . ?
C20 N6 C19 N5 -3.7(7) . . . . ?
C20 N6 C19 C18 174.9(5) . . . . ?
C20 N6 C33 P1 -80.9(5) . . . . ?
C19 N6 C20 P2 97.3(5) . . . . ?
C19 N6 C33 P1 98.8(5) . . . . ?
C19 N5 C15 C16 -1.0(10) . . . . ?
C19 C18 C17 C16 0.4(9) . . . . ?
C6 N2 C10 C9 -0.2(9) . . . . ?
C6 C5 C4 C11 -0.6(8) . . . . ?
C6 C5 C4 C3 179.9(5) . . . . ?
C6 C7 C12 N4 -177.2(5) . . . . ?
C6 C7 C12 C11 1.5(8) . . . . ?
C6 C7 C8 C9 2.8(9) . . . . ?
C5 N1 C1 C2 0.0(8) . . . . ?
C5 C6 C7 C12 -2.5(8) . . . . ?
C5 C6 C7 C8 174.9(5) . . . . ?
C27 P2 C20 N6 -86.7(4) . . . . ?
C27 P2 C21 C26 -150.3(5) . . . . ?
C27 P2 C21 C22 37.2(5) . . . . ?
C27 C28 C29 C30 -0.5(10) . . . . ?
C27 C32 C31 C30 -0.5(10) . . . . ?
C21 P2 C20 N6 164.6(4) . . . . ?
C21 P2 C27 C28 46.4(5) . . . . ?
C21 P2 C27 C32 -136.0(4) . . . . ?
C21 C26 C25 C24 0.9(13) . . . . ?
C21 C22 C23 C24 0.5(12) . . . . ?
C40 P1 C34 C39 -56.4(5) . . . . ?
C40 P1 C34 C35 122.2(5) . . . . ?
C40 P1 C33 N6 -166.8(3) . . . . ?
C40 C45 C44 C43 0.4(9) . . . . ?
C40 C41 C42 C43 1.1(9) . . . . ?
C34 P1 C40 C45 171.7(4) . . . . ?
C34 P1 C40 C41 -13.3(5) . . . . ?
C34 P1 C33 N6 85.8(4) . . . . ?
C34 C39 C38 C37 1.3(10) . . . . ?
C34 C35 C36 C37 -0.5(9) . . . . ?
C7 C6 C5 N1 -176.8(5) . . . . ?
C7 C6 C5 C4 2.1(7) . . . . ?
C7 C8 C9 C10 0.6(10) . . . . ?
C11 N3 C13 C14 -0.4(9) . . . . ?
C33 P1 C40 C45 64.9(5) . . . . ?
C33 P1 C40 C41 -120.2(5) . . . . ?
C33 P1 C34 C39 49.1(5) . . . . ?
C33 P1 C34 C35 -132.4(4) . . . . ?
C33 N6 C20 P2 -83.0(5) . . . . ?
C33 N6 C19 N5 176.6(5) . . . . ?
C33 N6 C19 C18 -4.8(8) . . . . ?
C10 N2 C6 C5 -176.2(5) . . . . ?
C10 N2 C6 C7 3.7(8) . . . . ?
C3 C2 C1 N1 -0.9(9) . . . . ?
C4 C11 C12 N4 178.7(5) . . . . ?
C4 C11 C12 C7 0.0(8) . . . . ?
C4 C3 C2 C1 0.8(9) . . . . ?
C18 C17 C16 C15 1.6(11) . . . . ?
C12 N4 C14 C13 -1.4(10) . . . . ?
C12 C7 C8 C9 -179.9(6) . . . . ?
C12 C11 C4 C5 -0.5(8) . . . . ?
C12 C11 C4 C3 179.0(5) . . . . ?
C8 C7 C12 N4 5.5(9) . . . . ?
C8 C7 C12 C11 -175.8(6) . . . . ?
C2 C3 C4 C5 0.2(8) . . . . ?
C2 C3 C4 C11 -179.3(5) . . . . ?
C13 N3 C11 C4 -179.6(5) . . . . ?
C13 N3 C11 C12 1.1(9) . . . . ?
C1 N1 C5 C6 180.0(5) . . . . ?
C1 N1 C5 C4 1.1(7) . . . . ?
C45 C40 C41 C42 -0.8(8) . . . . ?
C39 C34 C35 C36 -0.1(8) . . . . ?
C39 C38 C37 C36 -1.9(11) . . . . ?
C35 C34 C39 C38 -0.3(8) . . . . ?
C28 C27 C32 C31 0.2(8) . . . . ?
C28 C29 C30 C31 0.1(11) . . . . ?
C41 C40 C45 C44 0.0(8) . . . . ?
C32 C27 C28 C29 0.3(8) . . . . ?
C26 C21 C22 C23 1.5(10) . . . . ?
C26 C25 C24 C23 1.1(14) . . . . ?
C44 C43 C42 C41 -0.6(10) . . . . ?
C42 C43 C44 C45 -0.1(9) . . . . ?
C15 N5 C19 N6 -178.3(5) . . . . ?
C15 N5 C19 C18 3.1(8) . . . . ?
C38 C37 C36 C35 1.5(10) . . . . ?
C22 C21 C26 C25 -2.2(11) . . . . ?
C22 C23 C24 C25 -1.9(13) . . . . ?
C29 C30 C31 C32 0.3(11) . . . . ?
C14 N4 C12 C7 -179.3(5) . . . . ?
C14 N4 C12 C11 2.1(9) . . . . ?
O3 S1A C46A F3 -69.6(11) . . . . ?
O3 S1A C46A F1 180.0(9) . . . . ?
O3 S1A C46A O1 54.0(8) . . . . ?
O2 S1A C46A F3 179.9(9) . . . . ?
O2 S1A C46A F1 69.4(10) . . . . ?
O2 S1A C46A O1 -56.6(8) . . . . ?
F2 C46 S1 O3 -55.3(5) . . . . ?
F2 C46 S1 O2 62.0(5) . . . . ?
F2 C46 S1 O1 -176.3(5) . . . . ?
F2 S1A C46A F3 52.5(10) . . . . ?
F2 S1A C46A F1 -57.9(10) . . . . ?
F2 S1A C46A O1 176.1(7) . . . . ?
